data_2223841
loop_
_publ_author_name
'He, Ning-De'
'Wang, Wei'

_publ_section_title (<i>E</i>)-<i>N</i>-[(1,3-Dihydronaphtho[2,3-<i>c</i>]furan-4-yl)phenylmethylene]aniline
_journal_coeditor_code HG2580
_journal_issue 11
_journal_name_full 'Acta Crystallographica Section E'
_journal_page_first o2781
_journal_paper_doi 10.1107/S1600536809041889
_journal_volume 65
_journal_year 2009
_chemical_formula_iupac 'C25 H19 N O'
_chemical_formula_moiety 'C25 H19 N O'
_chemical_formula_sum 'C25 H19 N O'
_chemical_formula_weight 349.41
_chemical_name_systematic
;
(<i>E</i>)-<i>N</i>-[(1,3-Dihydronaphtho[2,3-<i>c</i>]furan-4-
yl)phenylmethylene]aniline
;
_space_group_IT_number 2
_symmetry_cell_setting triclinic
_symmetry_space_group_name_Hall '-P 1'
_symmetry_space_group_name_H-M 'P -1'
_atom_sites_solution_hydrogens geom
_atom_sites_solution_primary direct
_atom_sites_solution_secondary difmap
_audit_creation_method SHELXL-97
_cell_angle_alpha 64.410(10)
_cell_angle_beta 79.037(11)
_cell_angle_gamma 86.299(12)
_cell_formula_units_Z 2
_cell_length_a 9.326(2)
_cell_length_b 10.198(2)
_cell_length_c 10.878(2)
_cell_measurement_reflns_used 831
_cell_measurement_temperature 293(2)
_cell_measurement_theta_max 28.561
_cell_measurement_theta_min 2.66
_cell_volume 915.9(3)
_computing_cell_refinement 'SAINT (Bruker, 2000)'
_computing_data_collection 'SMART (Bruker, 2000)'
_computing_data_reduction 'SAINT (Bruker, 2000)'
_computing_molecular_graphics 'SHELXTL (Sheldrick, 2008)'
_computing_publication_material 'SHELXTL (Sheldrick, 2008)'
_computing_structure_refinement 'SHELXL97 (Sheldrick, 2008)'
_computing_structure_solution 'SHELXS97 (Sheldrick, 2008)'
_diffrn_ambient_temperature 293(2)
_diffrn_measured_fraction_theta_full 0.990
_diffrn_measured_fraction_theta_max 0.990
_diffrn_measurement_device_type 'Bruker SMART CCD area-detector'
_diffrn_measurement_method 'phi and omega scans'
_diffrn_radiation_monochromator graphite
_diffrn_radiation_source 'fine-focus sealed tube'
_diffrn_radiation_type MoK\a
_diffrn_radiation_wavelength 0.71073
_diffrn_reflns_av_R_equivalents 0.0455
_diffrn_reflns_av_sigmaI/netI 0.0861
_diffrn_reflns_limit_h_max 11
_diffrn_reflns_limit_h_min -10
_diffrn_reflns_limit_k_max 11
_diffrn_reflns_limit_k_min -12
_diffrn_reflns_limit_l_max 12
_diffrn_reflns_limit_l_min -12
_diffrn_reflns_number 4805
_diffrn_reflns_theta_full 25.09
_diffrn_reflns_theta_max 25.09
_diffrn_reflns_theta_min 2.11
_exptl_absorpt_coefficient_mu 0.077
_exptl_absorpt_correction_T_max 0.9853
_exptl_absorpt_correction_T_min 0.9791
_exptl_absorpt_correction_type multi-scan
_exptl_absorpt_process_details '(SADABS; Bruker, 2000)'
_exptl_crystal_colour yellow
_exptl_crystal_density_diffrn 1.267
_exptl_crystal_density_method 'not measured'
_exptl_crystal_description block
_exptl_crystal_F_000 368
_exptl_crystal_size_max 0.27
_exptl_crystal_size_mid 0.25
_exptl_crystal_size_min 0.19
_refine_diff_density_max 0.585
_refine_diff_density_min -0.481
_refine_ls_extinction_method none
_refine_ls_goodness_of_fit_ref 1.040
_refine_ls_hydrogen_treatment constr
_refine_ls_matrix_type full
_refine_ls_number_parameters 244
_refine_ls_number_reflns 3227
_refine_ls_number_restraints 0
_refine_ls_restrained_S_all 1.040
_refine_ls_R_factor_all 0.1592
_refine_ls_R_factor_gt 0.1045
_refine_ls_shift/su_max 0.000
_refine_ls_shift/su_mean 0.000
_refine_ls_structure_factor_coef Fsqd
_refine_ls_weighting_details 'calc w=1/[\s^2^(Fo^2^)+(0.1500P)^2^] where P=(Fo^2^+2Fc^2^)/3'
_refine_ls_weighting_scheme calc
_refine_ls_wR_factor_gt 0.2429
_refine_ls_wR_factor_ref 0.2782
_reflns_number_gt 1706
_reflns_number_total 3227
_reflns_threshold_expression >2sigma(I)
_cod_data_source_file hg2580.cif
_cod_data_source_block I
_cod_depositor_comments
;
The following automatic conversions were performed:
'_symmetry_cell_setting' value 'Triclinic' changed to 'triclinic'
according to '/home/saulius/struct/CIF-dictionaries/cif_core.dic'
dictionary named 'cif_core.dic' version 2.4.1 from 2010-06-29.

Automatic conversion script
Id: cif_fix_enum 1527 2010-12-29 10:47:43Z saulius 

The following automatic conversions were performed:

'_symmetry_cell_setting' value 'Triclinic' changed to 'triclinic'
according to /home/saulius/struct/CIF-dictionaries/cif_core.dic
dictionary named 'cif_core.dic' version 2.4.1 from 2010-06-29.

Automatic conversion script
Id: cif_fix_values 1715 2011-07-08 13:25:40Z adriana 
;
_cod_database_code 2223841
_cod_database_fobs_code 2223841

loop_
_symmetry_equiv_pos_as_xyz
'x, y, z'
'-x, -y, -z'

loop_
_atom_site_type_symbol
_atom_site_label
_atom_site_fract_x
_atom_site_fract_y
_atom_site_fract_z
_atom_site_U_iso_or_equiv
_atom_site_adp_type
_atom_site_calc_flag
_atom_site_refinement_flags
_atom_site_occupancy
_atom_site_disorder_assembly
_atom_site_disorder_group
C C11 0.1356(4) 0.2470(4) 0.7731(4) 0.0433(9) Uani d . 1 . .
C C12 0.1319(4) 0.1578(4) 0.7038(4) 0.0435(9) Uani d . 1 . .
C C6 0.1621(4) 0.1824(4) 0.9125(4) 0.0446(9) Uani d . 1 . .
C C5 0.1846(4) 0.0328(4) 0.9765(4) 0.0486(10) Uani d . 1 . .
H H5 0.1995 -0.0101 1.0677 0.058 Uiso calc R 1 . .
C C4 0.1851(4) -0.0506(4) 0.9077(4) 0.0471(9) Uani d . 1 . .
N N1 -0.0090(4) 0.2261(4) 0.5151(3) 0.0583(10) Uani d . 1 . .
C C1 0.1585(4) 0.0116(4) 0.7703(4) 0.0464(10) Uani d . 1 . .
C C10 0.1162(4) 0.3989(4) 0.7104(4) 0.0529(10) Uani d . 1 . .
H H10 0.0978 0.4427 0.6204 0.064 Uiso calc R 1 . .
C C13 0.1141(4) 0.2222(4) 0.5537(4) 0.0473(10) Uani d . 1 . .
C C7 0.1645(4) 0.2734(4) 0.9793(4) 0.0553(11) Uani d . 1 . .
H H7 0.1788 0.2320 1.0707 0.066 Uiso calc R 1 . .
C C14 0.2449(4) 0.2815(4) 0.4463(4) 0.0495(10) Uani d . 1 . .
C C9 0.1235(4) 0.4827(4) 0.7779(4) 0.0585(11) Uani d . 1 . .
H H9 0.1131 0.5828 0.7328 0.070 Uiso calc R 1 . .
C C20 -0.1432(4) 0.1792(5) 0.6102(4) 0.0527(11) Uani d . 1 . .
C C8 0.1467(5) 0.4190(5) 0.9153(5) 0.0605(11) Uani d . 1 . .
H H8 0.1499 0.4762 0.9621 0.073 Uiso calc R 1 . .
C C19 0.2363(5) 0.3438(5) 0.3073(4) 0.0600(11) Uani d . 1 . .
H H19 0.1462 0.3476 0.2813 0.072 Uiso calc R 1 . .
C C18 0.3576(5) 0.3999(5) 0.2072(5) 0.0708(13) Uani d . 1 . .
H H18 0.3490 0.4425 0.1142 0.085 Uiso calc R 1 . .
C C21 -0.2194(5) 0.2719(5) 0.6612(4) 0.0632(12) Uani d . 1 . .
H H21 -0.1773 0.3600 0.6434 0.076 Uiso calc R 1 . .
C C2 0.1712(5) -0.1041(4) 0.7202(4) 0.0645(12) Uani d . 1 . .
H H2A 0.0832 -0.1104 0.6875 0.077 Uiso calc R 1 . .
H H2B 0.2538 -0.0840 0.6450 0.077 Uiso calc R 1 . .
C C25 -0.2089(5) 0.0486(5) 0.6375(4) 0.0626(12) Uani d . 1 . .
H H25 -0.1595 -0.0133 0.6021 0.075 Uiso calc R 1 . .
O O1 0.1914(4) -0.2359(3) 0.8365(3) 0.0819(11) Uani d . 1 . .
C C22 -0.3594(5) 0.2322(5) 0.7394(5) 0.0699(13) Uani d . 1 . .
H H22 -0.4112 0.2944 0.7732 0.084 Uiso calc R 1 . .
C C3 0.2152(5) -0.2078(4) 0.9480(4) 0.0608(11) Uani d . 1 . .
H H3A 0.3153 -0.2286 0.9625 0.073 Uiso calc R 1 . .
H H3B 0.1500 -0.2676 1.0328 0.073 Uiso calc R 1 . .
C C24 -0.3477(5) 0.0100(6) 0.7172(5) 0.0705(13) Uani d . 1 . .
H H24 -0.3902 -0.0784 0.7367 0.085 Uiso calc R 1 . .
C C23 -0.4213(5) 0.1018(6) 0.7669(5) 0.0718(14) Uani d . 1 . .
H H23 -0.5145 0.0758 0.8199 0.086 Uiso calc R 1 . .
C C15 0.3807(5) 0.2772(5) 0.4806(5) 0.0739(14) Uani d . 1 . .
H H15 0.3896 0.2365 0.5734 0.089 Uiso calc R 1 . .
C C16 0.5024(5) 0.3318(6) 0.3804(5) 0.0892(17) Uani d . 1 . .
H H16 0.5928 0.3263 0.4064 0.107 Uiso calc R 1 . .
C C17 0.4933(5) 0.3938(5) 0.2436(5) 0.0753(14) Uani d . 1 . .
H H17 0.5763 0.4313 0.1760 0.090 Uiso calc R 1 . .

loop_
_atom_site_aniso_label
_atom_site_aniso_U_11
_atom_site_aniso_U_22
_atom_site_aniso_U_33
_atom_site_aniso_U_12
_atom_site_aniso_U_13
_atom_site_aniso_U_23
C11 0.041(2) 0.038(2) 0.050(2) 0.0026(15) -0.0135(17) -0.0164(17)
C12 0.041(2) 0.043(2) 0.046(2) 0.0045(16) -0.0145(16) -0.0168(17)
C6 0.040(2) 0.046(2) 0.050(2) 0.0062(16) -0.0150(17) -0.0201(17)
C5 0.048(2) 0.050(2) 0.048(2) 0.0031(17) -0.0200(17) -0.0163(18)
C4 0.044(2) 0.041(2) 0.054(2) 0.0055(16) -0.0168(17) -0.0169(17)
N1 0.052(2) 0.069(2) 0.0467(19) 0.0011(17) -0.0183(16) -0.0149(16)
C1 0.046(2) 0.042(2) 0.051(2) 0.0049(17) -0.0155(18) -0.0181(17)
C10 0.054(3) 0.048(2) 0.054(2) 0.0031(18) -0.0186(19) -0.0156(19)
C13 0.054(2) 0.040(2) 0.049(2) 0.0058(17) -0.0199(19) -0.0169(17)
C7 0.058(3) 0.056(3) 0.059(2) 0.008(2) -0.024(2) -0.027(2)
C14 0.055(3) 0.044(2) 0.050(2) 0.0060(18) -0.0173(19) -0.0176(17)
C9 0.057(3) 0.044(2) 0.077(3) 0.0072(19) -0.026(2) -0.024(2)
C20 0.052(3) 0.058(3) 0.043(2) 0.007(2) -0.0249(19) -0.0111(18)
C8 0.062(3) 0.053(3) 0.077(3) 0.001(2) -0.022(2) -0.034(2)
C19 0.058(3) 0.068(3) 0.048(2) 0.002(2) -0.018(2) -0.016(2)
C18 0.066(3) 0.080(3) 0.054(3) -0.005(2) -0.012(2) -0.016(2)
C21 0.062(3) 0.062(3) 0.063(3) 0.007(2) -0.023(2) -0.019(2)
C2 0.079(3) 0.052(3) 0.067(3) 0.012(2) -0.028(2) -0.025(2)
C25 0.065(3) 0.063(3) 0.057(3) 0.007(2) -0.028(2) -0.017(2)
O1 0.120(3) 0.0447(17) 0.085(2) 0.0196(17) -0.0338(19) -0.0285(16)
C22 0.065(3) 0.076(3) 0.064(3) 0.019(3) -0.021(2) -0.024(2)
C3 0.071(3) 0.049(2) 0.061(3) 0.010(2) -0.023(2) -0.019(2)
C24 0.065(3) 0.076(3) 0.067(3) -0.005(3) -0.025(2) -0.021(2)
C23 0.055(3) 0.089(4) 0.062(3) 0.001(3) -0.023(2) -0.019(3)
C15 0.057(3) 0.098(4) 0.055(3) 0.000(2) -0.021(2) -0.017(2)
C16 0.049(3) 0.129(5) 0.071(3) -0.002(3) -0.015(2) -0.024(3)
C17 0.061(3) 0.084(3) 0.066(3) -0.006(2) -0.002(2) -0.021(3)

loop_
_atom_type_symbol
_atom_type_description
_atom_type_scat_dispersion_real
_atom_type_scat_dispersion_imag
_atom_type_scat_source
C C 0.0033 0.0016 'International Tables Vol C Tables 4.2.6.8 and 6.1.1.4'
H H 0.0000 0.0000 'International Tables Vol C Tables 4.2.6.8 and 6.1.1.4'
N N 0.0061 0.0033 'International Tables Vol C Tables 4.2.6.8 and 6.1.1.4'
O O 0.0106 0.0060 'International Tables Vol C Tables 4.2.6.8 and 6.1.1.4'

loop_
_geom_angle_atom_site_label_1
_geom_angle_atom_site_label_2
_geom_angle_atom_site_label_3
_geom_angle_site_symmetry_1
_geom_angle_site_symmetry_3
_geom_angle
_geom_angle_publ_flag
C10 C11 C12 . . 123.0(3) ?
C10 C11 C6 . . 117.8(3) ?
C12 C11 C6 . . 119.3(3) ?
C1 C12 C11 . . 119.3(3) ?
C1 C12 C13 . . 119.3(3) ?
C11 C12 C13 . . 121.2(3) ?
C5 C6 C7 . . 122.7(4) ?
C5 C6 C11 . . 119.2(3) ?
C7 C6 C11 . . 118.2(3) ?
C4 C5 C6 . . 120.9(4) ?
C4 C5 H5 . . 119.5 ?
C6 C5 H5 . . 119.5 ?
C5 C4 C1 . . 120.5(3) ?
C5 C4 C3 . . 131.5(4) ?
C1 C4 C3 . . 108.0(3) ?
C13 N1 C20 . . 122.9(3) ?
C12 C1 C4 . . 120.8(3) ?
C12 C1 C2 . . 130.7(3) ?
C4 C1 C2 . . 108.4(3) ?
C9 C10 C11 . . 121.9(4) ?
C9 C10 H10 . . 119.1 ?
C11 C10 H10 . . 119.1 ?
N1 C13 C14 . . 118.4(3) ?
N1 C13 C12 . . 123.5(3) ?
C14 C13 C12 . . 118.1(3) ?
C8 C7 C6 . . 122.4(4) ?
C8 C7 H7 . . 118.8 ?
C6 C7 H7 . . 118.8 ?
C15 C14 C19 . . 117.5(4) ?
C15 C14 C13 . . 121.3(4) ?
C19 C14 C13 . . 121.2(4) ?
C10 C9 C8 . . 120.3(4) ?
C10 C9 H9 . . 119.8 ?
C8 C9 H9 . . 119.8 ?
C21 C20 C25 . . 119.1(4) ?
C21 C20 N1 . . 120.2(4) ?
C25 C20 N1 . . 120.0(4) ?
C7 C8 C9 . . 119.4(4) ?
C7 C8 H8 . . 120.3 ?
C9 C8 H8 . . 120.3 ?
C18 C19 C14 . . 121.3(4) ?
C18 C19 H19 . . 119.3 ?
C14 C19 H19 . . 119.3 ?
C19 C18 C17 . . 120.3(4) ?
C19 C18 H18 . . 119.8 ?
C17 C18 H18 . . 119.8 ?
C20 C21 C22 . . 119.5(4) ?
C20 C21 H21 . . 120.2 ?
C22 C21 H21 . . 120.2 ?
O1 C2 C1 . . 105.7(3) ?
O1 C2 H2A . . 110.6 ?
C1 C2 H2A . . 110.6 ?
O1 C2 H2B . . 110.6 ?
C1 C2 H2B . . 110.6 ?
H2A C2 H2B . . 108.7 ?
C24 C25 C20 . . 120.5(4) ?
C24 C25 H25 . . 119.8 ?
C20 C25 H25 . . 119.8 ?
C3 O1 C2 . . 111.0(3) ?
C23 C22 C21 . . 120.4(5) ?
C23 C22 H22 . . 119.8 ?
C21 C22 H22 . . 119.8 ?
O1 C3 C4 . . 106.0(3) ?
O1 C3 H3A . . 110.5 ?
C4 C3 H3A . . 110.5 ?
O1 C3 H3B . . 110.5 ?
C4 C3 H3B . . 110.5 ?
H3A C3 H3B . . 108.7 ?
C23 C24 C25 . . 119.9(5) ?
C23 C24 H24 . . 120.1 ?
C25 C24 H24 . . 120.1 ?
C24 C23 C22 . . 120.6(5) ?
C24 C23 H23 . . 119.7 ?
C22 C23 H23 . . 119.7 ?
C16 C15 C14 . . 121.2(4) ?
C16 C15 H15 . . 119.4 ?
C14 C15 H15 . . 119.4 ?
C17 C16 C15 . . 121.1(5) ?
C17 C16 H16 . . 119.4 ?
C15 C16 H16 . . 119.4 ?
C16 C17 C18 . . 118.5(4) ?
C16 C17 H17 . . 120.7 ?
C18 C17 H17 . . 120.7 ?

loop_
_geom_bond_atom_site_label_1
_geom_bond_atom_site_label_2
_geom_bond_site_symmetry_2
_geom_bond_distance
_geom_bond_publ_flag
C11 C10 . 1.413(5) ?
C11 C12 . 1.416(5) ?
C11 C6 . 1.432(5) ?
C12 C1 . 1.377(5) ?
C12 C13 . 1.513(5) ?
C6 C5 . 1.398(5) ?
C6 C7 . 1.407(5) ?
C5 C4 . 1.353(5) ?
C5 H5 . 0.9300 ?
C4 C1 . 1.414(5) ?
C4 C3 . 1.491(5) ?
N1 C13 . 1.288(5) ?
N1 C20 . 1.422(5) ?
C1 C2 . 1.489(5) ?
C10 C9 . 1.357(5) ?
C10 H10 . 0.9300 ?
C13 C14 . 1.470(5) ?
C7 C8 . 1.355(6) ?
C7 H7 . 0.9300 ?
C14 C15 . 1.379(5) ?
C14 C19 . 1.381(5) ?
C9 C8 . 1.404(6) ?
C9 H9 . 0.9300 ?
C20 C21 . 1.387(6) ?
C20 C25 . 1.390(6) ?
C8 H8 . 0.9300 ?
C19 C18 . 1.367(6) ?
C19 H19 . 0.9300 ?
C18 C17 . 1.387(6) ?
C18 H18 . 0.9300 ?
C21 C22 . 1.393(6) ?
C21 H21 . 0.9300 ?
C2 O1 . 1.426(5) ?
C2 H2A . 0.9700 ?
C2 H2B . 0.9700 ?
C25 C24 . 1.388(6) ?
C25 H25 . 0.9300 ?
O1 C3 . 1.419(5) ?
C22 C23 . 1.372(7) ?
C22 H22 . 0.9300 ?
C3 H3A . 0.9700 ?
C3 H3B . 0.9700 ?
C24 C23 . 1.361(6) ?
C24 H24 . 0.9300 ?
C23 H23 . 0.9300 ?
C15 C16 . 1.368(6) ?
C15 H15 . 0.9300 ?
C16 C17 . 1.360(6) ?
C16 H16 . 0.9300 ?
C17 H17 . 0.9300 ?

loop_
_geom_torsion_atom_site_label_1
_geom_torsion_atom_site_label_2
_geom_torsion_atom_site_label_3
_geom_torsion_atom_site_label_4
_geom_torsion_site_symmetry_1
_geom_torsion_site_symmetry_2
_geom_torsion_site_symmetry_3
_geom_torsion_site_symmetry_4
_geom_torsion
_geom_torsion_publ_flag
C10 C11 C12 C1 . . . . 177.0(3) ?
C6 C11 C12 C1 . . . . -2.0(5) ?
C10 C11 C12 C13 . . . . 3.1(5) ?
C6 C11 C12 C13 . . . . -176.0(3) ?
C10 C11 C6 C5 . . . . -178.7(3) ?
C12 C11 C6 C5 . . . . 0.4(5) ?
C10 C11 C6 C7 . . . . 1.2(5) ?
C12 C11 C6 C7 . . . . -179.7(3) ?
C7 C6 C5 C4 . . . . -178.3(3) ?
C11 C6 C5 C4 . . . . 1.5(5) ?
C6 C5 C4 C1 . . . . -1.8(6) ?
C6 C5 C4 C3 . . . . 175.7(4) ?
C11 C12 C1 C4 . . . . 1.8(5) ?
C13 C12 C1 C4 . . . . 175.9(3) ?
C11 C12 C1 C2 . . . . -175.5(4) ?
C13 C12 C1 C2 . . . . -1.4(6) ?
C5 C4 C1 C12 . . . . 0.1(6) ?
C3 C4 C1 C12 . . . . -177.9(3) ?
C5 C4 C1 C2 . . . . 178.0(3) ?
C3 C4 C1 C2 . . . . -0.1(4) ?
C12 C11 C10 C9 . . . . -178.4(3) ?
C6 C11 C10 C9 . . . . 0.7(6) ?
C20 N1 C13 C14 . . . . -176.4(3) ?
C20 N1 C13 C12 . . . . 4.6(6) ?
C1 C12 C13 N1 . . . . 87.9(5) ?
C11 C12 C13 N1 . . . . -98.2(4) ?
C1 C12 C13 C14 . . . . -91.2(4) ?
C11 C12 C13 C14 . . . . 82.8(4) ?
C5 C6 C7 C8 . . . . 178.0(4) ?
C11 C6 C7 C8 . . . . -1.8(6) ?
N1 C13 C14 C15 . . . . -178.3(4) ?
C12 C13 C14 C15 . . . . 0.8(5) ?
N1 C13 C14 C19 . . . . 1.9(6) ?
C12 C13 C14 C19 . . . . -179.1(3) ?
C11 C10 C9 C8 . . . . -1.9(6) ?
C13 N1 C20 C21 . . . . 82.6(5) ?
C13 N1 C20 C25 . . . . -106.4(5) ?
C6 C7 C8 C9 . . . . 0.6(6) ?
C10 C9 C8 C7 . . . . 1.2(6) ?
C15 C14 C19 C18 . . . . -0.4(6) ?
C13 C14 C19 C18 . . . . 179.5(4) ?
C14 C19 C18 C17 . . . . 0.8(7) ?
C25 C20 C21 C22 . . . . 0.4(6) ?
N1 C20 C21 C22 . . . . 171.5(4) ?
C12 C1 C2 O1 . . . . -176.9(4) ?
C4 C1 C2 O1 . . . . 5.5(4) ?
C21 C20 C25 C24 . . . . -1.3(6) ?
N1 C20 C25 C24 . . . . -172.4(4) ?
C1 C2 O1 C3 . . . . -9.2(5) ?
C20 C21 C22 C23 . . . . 0.5(6) ?
C2 O1 C3 C4 . . . . 9.2(5) ?
C5 C4 C3 O1 . . . . 176.8(4) ?
C1 C4 C3 O1 . . . . -5.5(4) ?
C20 C25 C24 C23 . . . . 1.3(6) ?
C25 C24 C23 C22 . . . . -0.3(7) ?
C21 C22 C23 C24 . . . . -0.6(7) ?
C19 C14 C15 C16 . . . . -0.4(7) ?
C13 C14 C15 C16 . . . . 179.7(4) ?
C14 C15 C16 C17 . . . . 0.9(8) ?
C15 C16 C17 C18 . . . . -0.4(8) ?
C19 C18 C17 C16 . . . . -0.4(7) ?

loop_
_cod_related_entry_id
_cod_related_entry_database
_cod_related_entry_code
1 ChemSpider 24743550
